data_7229699
loop_
_publ_author_name
'Mohanraj, J.'
'Capria, E.'
'Benevoli, L.'
'Perucchi, A.'
'Demitri, N.'
'Fraleoni-Morgera, A'

_publ_section_title
;
 XRD- and infrared-probed anisotropic thermal expansion properties of an
 organic semiconducting single crystal.
;
_journal_issue 3
_journal_name_full 'Physical chemistry chemical physics : PCCP'
_journal_page_first 1984
_journal_page_last 1992
_journal_paper_doi 10.1039/c7cp05209j
_journal_volume 20
_journal_year 2018
_chemical_formula_moiety 'C7 H5 N O'
_chemical_formula_sum 'C7 H5 N O'
_chemical_formula_weight 119.12
_chemical_name_common 4-hydroxycyanobenzene
_space_group_crystal_system orthorhombic
_space_group_IT_number 60
_space_group_name_Hall '-P 2n 2ab'
_space_group_name_H-M_alt 'P b c n'
_symmetry_space_group_name_Hall '-P 2n 2ab'
_symmetry_space_group_name_H-M 'P b c n'
_atom_sites_solution_hydrogens mixed
_atom_sites_solution_primary direct
_atom_sites_solution_secondary difmap
_audit_creation_method SHELXL-2013
_audit_update_record
;
2017-06-30 deposited with the CCDC.
2017-12-11 downloaded from the CCDC.
;
_cell_angle_alpha 90
_cell_angle_beta 90
_cell_angle_gamma 90
_cell_formula_units_Z 16
_cell_length_a 9.107(2)
_cell_length_b 10.575(1)
_cell_length_c 25.296(2)
_cell_measurement_reflns_used 9616
_cell_measurement_temperature 120(2)
_cell_measurement_theta_max 32.94
_cell_measurement_theta_min 1.87
_cell_volume 2436.2(6)
_computing_cell_refinement 'XDS (Kabsch, 2010)'
_computing_data_collection 'Elettra XRD1 Data Collection SW'
_computing_data_reduction 'XDS - SCALA (Winn, 2011)'
_computing_molecular_graphics 'Coot (Emsley, 2004)'
_computing_publication_material enCIFer/publCIF
_computing_structure_refinement 'SHELXL-2012 (Sheldrick, 2015)'
_computing_structure_solution 'Sir2011 (Burla, 2015)'
_diffrn_ambient_temperature 120(2)
_diffrn_measured_fraction_theta_full 0.981
_diffrn_measured_fraction_theta_max 0.966
_diffrn_measurement_device_type
;
'Huber 4-circles Kappa Goniometer, Pilatus 2M detector'
;
_diffrn_measurement_method 'Rotating crystal'
_diffrn_radiation_type Synchrotron
_diffrn_radiation_wavelength 0.8266
_diffrn_reflns_av_R_equivalents 0.020
_diffrn_reflns_av_unetI/netI 0.0114
_diffrn_reflns_Laue_measured_fraction_full 0.981
_diffrn_reflns_Laue_measured_fraction_max 0.966
_diffrn_reflns_limit_h_max 11
_diffrn_reflns_limit_h_min 0
_diffrn_reflns_limit_k_max 13
_diffrn_reflns_limit_k_min 0
_diffrn_reflns_limit_l_max 33
_diffrn_reflns_limit_l_min 0
_diffrn_reflns_number 12739
_diffrn_reflns_point_group_measured_fraction_full 0.981
_diffrn_reflns_point_group_measured_fraction_max 0.966
_diffrn_reflns_theta_full 29.733
_diffrn_reflns_theta_max 31.104
_diffrn_reflns_theta_min 1.873
_diffrn_source 'Elettra Synchrotron - XRD1 BL'
_diffrn_standards_decay_% 0
_diffrn_standards_interval_count 0
_diffrn_standards_number 0
_exptl_absorpt_coefficient_mu 0.125
_exptl_absorpt_correction_type none
_exptl_crystal_colour colourless
_exptl_crystal_density_diffrn 1.299
_exptl_crystal_description 'thick plate'
_exptl_crystal_F_000 992
_exptl_crystal_size_max 1
_exptl_crystal_size_mid 0.5
_exptl_crystal_size_min 0.25
_refine_diff_density_max 0.225
_refine_diff_density_min -0.207
_refine_diff_density_rms 0.041
_refine_ls_extinction_coef 0.162(5)
_refine_ls_extinction_expression Fc^*^=kFc[1+0.001xFc^2^\l^3^/sin(2\q)]^-1/4^
_refine_ls_extinction_method SHELXL
_refine_ls_goodness_of_fit_ref 1.061
_refine_ls_hydrogen_treatment mixed
_refine_ls_matrix_type full
_refine_ls_number_parameters 172
_refine_ls_number_reflns 2416
_refine_ls_number_restraints 0
_refine_ls_restrained_S_all 1.061
_refine_ls_R_factor_all 0.0350
_refine_ls_R_factor_gt 0.0348
_refine_ls_shift/su_max 0.001
_refine_ls_shift/su_mean 0.000
_refine_ls_structure_factor_coef Fsqd
_refine_ls_weighting_details
;
 w=1/[\s^2^(Fo^2^)+(0.0493P)^2^+0.6899P]
 where P=(Fo^2^+2Fc^2^)/3
;
_refine_ls_weighting_scheme calc
_refine_ls_wR_factor_gt 0.0892
_refine_ls_wR_factor_ref 0.0894
_reflns_Friedel_coverage 0.000
_reflns_number_gt 2388
_reflns_number_total 2416
_reflns_threshold_expression 'I > 2\s(I)'
_cod_data_source_file c7cp05209j2.cif
_cod_data_source_block 4HCB120K
_cod_depositor_comments 'Adding full bibliography for 7229694--7229703.cif.'
_cod_database_code 7229699
_shelx_space_group_comment
;
The symmetry employed for this shelxl refinement is uniquely defined
by the following loop, which should always be used as a source of
symmetry information in preference to the above space-group names.
They are only intended as comments.
;
_shelxl_version_number 2012-9

loop_
_space_group_symop_operation_xyz
'x, y, z'
'-x+1/2, -y+1/2, z+1/2'
'x+1/2, -y+1/2, -z'
'-x, y, -z+1/2'
'-x, -y, -z'
'x-1/2, y-1/2, -z-1/2'
'-x-1/2, y-1/2, z'
'x, -y, z-1/2'

loop_
_atom_site_label
_atom_site_type_symbol
_atom_site_fract_x
_atom_site_fract_y
_atom_site_fract_z
_atom_site_U_iso_or_equiv
_atom_site_adp_type
_atom_site_occupancy
_atom_site_site_symmetry_order
_atom_site_calc_flag
_atom_site_refinement_flags_posn
_atom_site_refinement_flags_adp
O1_1 O 0.25409(8) 0.29185(6) 0.75050(3) 0.0243(2) Uani 1 1 d . .
H1_1 H 0.1931(17) 0.3369(16) 0.7288(6) 0.046(4) Uiso 1 1 d . .
C2_1 C 0.33309(10) 0.36940(9) 0.78197(3) 0.0200(2) Uani 1 1 d . .
C3_1 C 0.43705(11) 0.31371(9) 0.81526(4) 0.0232(2) Uani 1 1 d . .
H3_1 H 0.4494 0.2245 0.8152 0.028 Uiso 1 1 calc R U
C4_1 C 0.52174(11) 0.38787(10) 0.84818(4) 0.0235(2) Uani 1 1 d . .
H4_1 H 0.5927 0.3500 0.8707 0.028 Uiso 1 1 calc R U
C5_1 C 0.50263(11) 0.51912(10) 0.84821(4) 0.0214(2) Uani 1 1 d . .
C6_1 C 0.39916(11) 0.57480(9) 0.81476(4) 0.0224(2) Uani 1 1 d . .
H6_1 H 0.3869 0.6640 0.8147 0.027 Uiso 1 1 calc R U
C7_1 C 0.31458(11) 0.50065(9) 0.78173(4) 0.0211(2) Uani 1 1 d . .
H7_1 H 0.2442 0.5386 0.7590 0.025 Uiso 1 1 calc R U
C8_1 C 0.58551(11) 0.59851(10) 0.88320(4) 0.0246(2) Uani 1 1 d . .
N9_1 N 0.64795(10) 0.66543(9) 0.91098(4) 0.0307(2) Uani 1 1 d . .
O1_2 O 0.29208(8) 0.64067(8) 1.03354(3) 0.0278(2) Uani 1 1 d . .
H1_2 H 0.2413(19) 0.7026(17) 1.0487(7) 0.052(4) Uiso 1 1 d . .
C2_2 C 0.21643(10) 0.59374(9) 0.99182(4) 0.0206(2) Uani 1 1 d . .
C3_2 C 0.27457(11) 0.48859(10) 0.96595(4) 0.0243(2) Uani 1 1 d . .
H3_2 H 0.3640 0.4522 0.9779 0.029 Uiso 1 1 calc R U
C4_2 C 0.20213(11) 0.43734(10) 0.92297(4) 0.0239(2) Uani 1 1 d . .
H4_2 H 0.2413 0.3655 0.9054 0.029 Uiso 1 1 calc R U
C5_2 C 0.07096(11) 0.49173(9) 0.90547(4) 0.0209(2) Uani 1 1 d . .
C6_2 C 0.01256(10) 0.59613(9) 0.93181(4) 0.0221(2) Uani 1 1 d . .
H6_2 H -0.0771 0.6324 0.9201 0.027 Uiso 1 1 calc R U
C7_2 C 0.08453(11) 0.64690(9) 0.97486(4) 0.0216(2) Uani 1 1 d . .
H7_2 H 0.0444 0.7178 0.9929 0.026 Uiso 1 1 calc R U
C8_2 C -0.00367(11) 0.44305(10) 0.85969(4) 0.0248(2) Uani 1 1 d . .
N9_2 N -0.06416(11) 0.40731(10) 0.82290(4) 0.0323(3) Uani 1 1 d . .

loop_
_atom_site_aniso_label
_atom_site_aniso_U_11
_atom_site_aniso_U_22
_atom_site_aniso_U_33
_atom_site_aniso_U_23
_atom_site_aniso_U_13
_atom_site_aniso_U_12
O1_1 0.0283(4) 0.0219(4) 0.0226(4) 0.0030(3) -0.0071(3) -0.0047(3)
C2_1 0.0210(5) 0.0231(5) 0.0159(4) 0.0022(3) 0.0001(3) -0.0031(4)
C3_1 0.0280(5) 0.0204(5) 0.0211(5) 0.0034(4) -0.0017(4) 0.0017(4)
C4_1 0.0247(5) 0.0263(5) 0.0194(5) 0.0035(4) -0.0037(4) 0.0035(4)
C5_1 0.0214(5) 0.0251(5) 0.0178(5) -0.0003(4) -0.0010(4) -0.0003(4)
C6_1 0.0248(5) 0.0209(5) 0.0215(5) 0.0011(4) -0.0014(4) 0.0014(4)
C7_1 0.0208(4) 0.0234(5) 0.0192(5) 0.0041(4) -0.0031(3) 0.0011(4)
C8_1 0.0247(5) 0.0266(5) 0.0226(5) 0.0006(4) -0.0026(4) 0.0035(4)
N9_1 0.0329(5) 0.0289(5) 0.0302(5) -0.0054(4) -0.0097(4) 0.0023(4)
O1_2 0.0283(4) 0.0304(4) 0.0248(4) -0.0085(3) -0.0074(3) 0.0027(3)
C2_2 0.0217(5) 0.0227(5) 0.0173(4) 0.0000(3) 0.0001(3) -0.0028(4)
C3_2 0.0210(5) 0.0295(5) 0.0224(5) -0.0022(4) -0.0026(4) 0.0052(4)
C4_2 0.0245(5) 0.0269(5) 0.0204(5) -0.0043(4) 0.0009(4) 0.0039(4)
C5_2 0.0220(5) 0.0238(5) 0.0169(5) 0.0010(4) -0.0006(4) -0.0030(4)
C6_2 0.0197(5) 0.0222(5) 0.0245(5) 0.0029(4) -0.0015(4) 0.0009(4)
C7_2 0.0225(5) 0.0190(5) 0.0233(5) -0.0009(4) 0.0016(4) 0.0006(4)
C8_2 0.0252(5) 0.0258(5) 0.0233(5) 0.0013(4) -0.0014(4) 0.0001(4)
N9_2 0.0349(5) 0.0351(5) 0.0268(5) -0.0030(4) -0.0092(4) -0.0007(4)

loop_
_atom_type_symbol
_atom_type_description
_atom_type_scat_dispersion_real
_atom_type_scat_dispersion_imag
_atom_type_scat_source
C C -0.0020 0.0023 'International Tables Vol C Tables 4.2.6.8 and 6.1.1.4'
N N -0.0031 0.0047 'International Tables Vol C Tables 4.2.6.8 and 6.1.1.4'
O O -0.0042 0.0085 'International Tables Vol C Tables 4.2.6.8 and 6.1.1.4'
H H 0.0000 0.0000 'International Tables Vol C Tables 4.2.6.8 and 6.1.1.4'

loop_
_geom_angle_atom_site_label_1
_geom_angle_atom_site_label_2
_geom_angle_atom_site_label_3
_geom_angle
C2_1 O1_1 H1_1 111.2(10)
O1_1 C2_1 C3_1 117.41(9)
O1_1 C2_1 C7_1 122.41(9)
C3_1 C2_1 C7_1 120.18(9)
C4_1 C3_1 C2_1 120.20(9)
C4_1 C3_1 H3_1 119.9
C2_1 C3_1 H3_1 119.9
C3_1 C4_1 C5_1 119.66(9)
C3_1 C4_1 H4_1 120.2
C5_1 C4_1 H4_1 120.2
C6_1 C5_1 C4_1 120.13(9)
C6_1 C5_1 C8_1 118.82(9)
C4_1 C5_1 C8_1 121.03(9)
C7_1 C6_1 C5_1 120.24(9)
C7_1 C6_1 H6_1 119.9
C5_1 C6_1 H6_1 119.9
C6_1 C7_1 C2_1 119.60(9)
C6_1 C7_1 H7_1 120.2
C2_1 C7_1 H7_1 120.2
N9_1 C8_1 C5_1 177.47(11)
C2_2 O1_2 H1_2 109.9(11)
O1_2 C2_2 C7_2 122.02(9)
O1_2 C2_2 C3_2 117.69(9)
C7_2 C2_2 C3_2 120.29(9)
C4_2 C3_2 C2_2 120.03(9)
C4_2 C3_2 H3_2 120.0
C2_2 C3_2 H3_2 120.0
C3_2 C4_2 C5_2 119.72(9)
C3_2 C4_2 H4_2 120.1
C5_2 C4_2 H4_2 120.1
C6_2 C5_2 C4_2 120.01(9)
C6_2 C5_2 C8_2 119.20(9)
C4_2 C5_2 C8_2 120.78(9)
C7_2 C6_2 C5_2 120.26(9)
C7_2 C6_2 H6_2 119.9
C5_2 C6_2 H6_2 119.9
C6_2 C7_2 C2_2 119.68(9)
C6_2 C7_2 H7_2 120.2
C2_2 C7_2 H7_2 120.2
N9_2 C8_2 C5_2 178.27(11)

loop_
_geom_bond_atom_site_label_1
_geom_bond_atom_site_label_2
_geom_bond_distance
O1_1 C2_1 1.3505(12)
O1_1 H1_1 0.915(17)
C2_1 C3_1 1.3972(13)
C2_1 C7_1 1.3983(14)
C3_1 C4_1 1.3796(14)
C3_1 H3_1 0.9500
C4_1 C5_1 1.3989(14)
C4_1 H4_1 0.9500
C5_1 C6_1 1.3967(14)
C5_1 C8_1 1.4346(14)
C6_1 C7_1 1.3807(14)
C6_1 H6_1 0.9500
C7_1 H7_1 0.9500
C8_1 N9_1 1.1480(14)
O1_2 C2_2 1.3546(12)
O1_2 H1_2 0.888(19)
C2_2 C7_2 1.3940(14)
C2_2 C3_2 1.3946(14)
C3_2 C4_2 1.3823(14)
C3_2 H3_2 0.9500
C4_2 C5_2 1.3978(14)
C4_2 H4_2 0.9500
C5_2 C6_2 1.3949(14)
C5_2 C8_2 1.4379(14)
C6_2 C7_2 1.3798(14)
C6_2 H6_2 0.9500
C7_2 H7_2 0.9500
C8_2 N9_2 1.1458(14)

loop_
_geom_torsion_atom_site_label_1
_geom_torsion_atom_site_label_2
_geom_torsion_atom_site_label_3
_geom_torsion_atom_site_label_4
_geom_torsion
O1_1 C2_1 C3_1 C4_1 179.69(9)
C7_1 C2_1 C3_1 C4_1 0.16(15)
C2_1 C3_1 C4_1 C5_1 0.24(15)
C3_1 C4_1 C5_1 C6_1 -0.52(14)
C3_1 C4_1 C5_1 C8_1 177.93(9)
C4_1 C5_1 C6_1 C7_1 0.40(15)
C8_1 C5_1 C6_1 C7_1 -178.09(9)
C5_1 C6_1 C7_1 C2_1 0.01(15)
O1_1 C2_1 C7_1 C6_1 -179.79(9)
C3_1 C2_1 C7_1 C6_1 -0.29(14)
O1_2 C2_2 C3_2 C4_2 -179.68(9)
C7_2 C2_2 C3_2 C4_2 0.62(15)
C2_2 C3_2 C4_2 C5_2 0.31(16)
C3_2 C4_2 C5_2 C6_2 -0.94(15)
C3_2 C4_2 C5_2 C8_2 177.71(9)
C4_2 C5_2 C6_2 C7_2 0.63(15)
C8_2 C5_2 C6_2 C7_2 -178.04(9)
C5_2 C6_2 C7_2 C2_2 0.30(15)
O1_2 C2_2 C7_2 C6_2 179.38(9)
C3_2 C2_2 C7_2 C6_2 -0.93(15)
